data_4513545
loop_
_publ_author_name
'Andreychuk, Nicholas R.'
'Allard, Sheena R.'
'Parent, Shawna L. M.'
'Assoud, Abdeljalil'
'MacKinnon, Craig D.'

_publ_section_title
;
 Not Too Big and Not Too Small: &#x201C;Goldilocks&#x201D; Anion Size for
 Three-Dimensional Metal--Organic Frameworks Containing Oligothiophene
 Dinitrile Ligands (C4H2S)n(CN)2(n= 1, 2, 3) Bridging Silver(I) Cations
;
_journal_issue 9
_journal_name_full 'Crystal Growth &amp; Design'
_journal_page_first 4377
_journal_paper_doi 10.1021/acs.cgd.5b00698
_journal_volume 15
_journal_year 2015
_chemical_formula_sum 'C28 H12 Ag F6 N4 S6 Sb'
_chemical_formula_weight 940.40
_chemical_name_systematic
; 
 ? 
;
_space_group_IT_number 61
_symmetry_cell_setting orthorhombic
_symmetry_space_group_name_Hall '-P 2ac 2ab'
_symmetry_space_group_name_H-M 'P b c a'
_atom_sites_solution_hydrogens geom
_atom_sites_solution_primary direct
_atom_sites_solution_secondary difmap
_audit_creation_method SHELXL-97
_cell_angle_alpha 90.00
_cell_angle_beta 90.00
_cell_angle_gamma 90.00
_cell_formula_units_Z 8
_cell_length_a 22.8411(9)
_cell_length_b 12.5825(5)
_cell_length_c 22.9745(10)
_cell_measurement_temperature 250(2)
_cell_volume 6602.8(5)
_computing_cell_refinement 'BRUKER APEX II'
_computing_data_collection 'BRUKER APEX II'
_computing_data_reduction 'BRUKER APEX II'
_computing_molecular_graphics MERCURY
_computing_structure_refinement 'SHELXL-97 (Sheldrick, 2008)'
_computing_structure_solution 'SHELXS-97 (Sheldrick, 2008)'
_diffrn_ambient_temperature 250(2)
_diffrn_measured_fraction_theta_full 0.999
_diffrn_measured_fraction_theta_max 0.999
_diffrn_measurement_device_type 'Bruker Kappa APEX II'
_diffrn_measurement_method 'Omega and Phi scan'
_diffrn_radiation_monochromator graphite
_diffrn_radiation_source 'fine-focus sealed tube'
_diffrn_radiation_type MoK\a
_diffrn_radiation_wavelength 0.71073
_diffrn_reflns_av_R_equivalents 0.0813
_diffrn_reflns_av_sigmaI/netI 0.0472
_diffrn_reflns_limit_h_max 30
_diffrn_reflns_limit_h_min -30
_diffrn_reflns_limit_k_max 16
_diffrn_reflns_limit_k_min -16
_diffrn_reflns_limit_l_max 30
_diffrn_reflns_limit_l_min -30
_diffrn_reflns_number 108926
_diffrn_reflns_theta_full 28.00
_diffrn_reflns_theta_max 28.00
_diffrn_reflns_theta_min 1.62
_exptl_absorpt_coefficient_mu 1.852
_exptl_absorpt_correction_T_max 0.9296
_exptl_absorpt_correction_T_min 0.7559
_exptl_absorpt_correction_type empirical
_exptl_absorpt_process_details SADABS
_exptl_crystal_colour yellow
_exptl_crystal_density_diffrn 1.892
_exptl_crystal_density_method 'not measured'
_exptl_crystal_description block
_exptl_crystal_F_000 3648
_exptl_crystal_size_max 0.16
_exptl_crystal_size_mid 0.10
_exptl_crystal_size_min 0.04
_refine_diff_density_max 1.768
_refine_diff_density_min -0.813
_refine_diff_density_rms 0.112
_refine_ls_extinction_method none
_refine_ls_goodness_of_fit_ref 1.740
_refine_ls_hydrogen_treatment constr
_refine_ls_matrix_type full
_refine_ls_number_parameters 416
_refine_ls_number_reflns 8331
_refine_ls_number_restraints 0
_refine_ls_restrained_S_all 1.740
_refine_ls_R_factor_all 0.0855
_refine_ls_R_factor_gt 0.0477
_refine_ls_shift/su_max 0.001
_refine_ls_shift/su_mean 0.000
_refine_ls_structure_factor_coef Fsqd
_refine_ls_weighting_details 'calc w=1/[\s^2^(Fo^2^)+(0.0183P)^2^+0.0000P] where P=(Fo^2^+2Fc^2^)/3'
_refine_ls_weighting_scheme calc
_refine_ls_wR_factor_gt 0.0929
_refine_ls_wR_factor_ref 0.0968
_reflns_number_gt 5330
_reflns_number_total 8331
_reflns_threshold_expression >2sigma(I)
_cod_data_source_file cg5b00698_si_002.cif
_cod_data_source_block FigS2_(3)2_AgSbF6
_cod_depositor_comments
;
The following automatic conversions were performed:

'_symmetry_cell_setting' value 'Orthorhombic' changed to
'orthorhombic' according to
/usr/data/users/saulius/crontab/automatic-downloads/rss-feeds/ACS/lib/dictionaries/cif_core.dic
dictionary named 'cif_core.dic' version 2.4.2 from 2011-04-26.

Automatic conversion script
Id: cif_fix_values 3271 2015-04-21 07:52:19Z andrius 

 Adding full bibliography for 4513539--4513545.cif.
;
_cod_original_sg_symbol_H-M Pbca
_cod_database_code 4513545

loop_
_symmetry_equiv_pos_as_xyz
'x, y, z'
'-x+1/2, -y, z+1/2'
'-x, y+1/2, -z+1/2'
'x+1/2, -y+1/2, -z'
'-x, -y, -z'
'x-1/2, y, -z-1/2'
'x, -y-1/2, z-1/2'
'-x-1/2, y-1/2, z'

loop_
_atom_site_label
_atom_site_type_symbol
_atom_site_fract_x
_atom_site_fract_y
_atom_site_fract_z
_atom_site_U_iso_or_equiv
_atom_site_adp_type
_atom_site_occupancy
_atom_site_symmetry_multiplicity
_atom_site_calc_flag
_atom_site_refinement_flags
Ag1 Ag 0.75343(2) -1.12565(3) -0.46894(2) 0.04769(13) Uani 1 1 d .
S1 S 0.74824(6) -0.74569(10) -0.32163(6) 0.0400(4) Uani 1 1 d .
S2 S 0.83192(6) -0.49139(10) -0.22443(7) 0.0414(4) Uani 1 1 d .
S3 S 0.73886(6) -0.24720(10) -0.12692(7) 0.0415(4) Uani 1 1 d .
S4 S 0.59818(7) -1.50130(10) -0.47961(6) 0.0401(4) Uani 1 1 d .
S5 S 0.50303(7) -1.73440(10) -0.58301(6) 0.0414(4) Uani 1 1 d .
S6 S 0.40225(7) -1.99563(10) -0.51170(7) 0.0442(4) Uani 1 1 d .
N1 N 0.7691(2) -0.9983(4) -0.4004(2) 0.0491(13) Uani 1 1 d .
N2 N 0.7573(2) 0.0063(4) -0.0444(2) 0.0456(12) Uani 1 1 d .
N3 N 0.6786(2) -1.2431(3) -0.4835(2) 0.0435(12) Uani 1 1 d .
N4 N 0.3221(2) -2.2458(4) -0.5422(2) 0.0502(13) Uani 1 1 d .
C1 C 0.7841(2) -0.9277(4) -0.3744(2) 0.0381(14) Uani 1 1 d .
C2 C 0.8006(3) -0.8371(4) -0.3413(2) 0.0353(13) Uani 1 1 d .
C3 C 0.7997(2) -0.6727(4) -0.2847(2) 0.0337(13) Uani 1 1 d .
C4 C 0.8541(3) -0.7178(4) -0.2888(3) 0.0450(15) Uani 1 1 d .
H4A H 0.8879 -0.6886 -0.2719 0.054 Uiso 1 1 calc R
C5 C 0.8538(3) -0.8116(4) -0.3208(3) 0.0469(15) Uani 1 1 d .
H5A H 0.8875 -0.8529 -0.3274 0.056 Uiso 1 1 calc R
C6 C 0.7808(2) -0.5782(4) -0.2534(2) 0.0305(12) Uani 1 1 d .
C7 C 0.7257(3) -0.5456(4) -0.2404(2) 0.0385(14) Uani 1 1 d .
H7A H 0.6920 -0.5829 -0.2521 0.046 Uiso 1 1 calc R
C8 C 0.7236(3) -0.4516(4) -0.2081(2) 0.0388(14) Uani 1 1 d .
H8A H 0.6884 -0.4190 -0.1965 0.047 Uiso 1 1 calc R
C9 C 0.7779(2) -0.4117(4) -0.1950(2) 0.0310(12) Uani 1 1 d .
C10 C 0.7925(2) -0.3175(4) -0.1636(2) 0.0337(13) Uani 1 1 d .
C11 C 0.7893(3) -0.1543(4) -0.1041(2) 0.0342(13) Uani 1 1 d .
C12 C 0.8437(3) -0.1764(4) -0.1230(3) 0.0473(16) Uani 1 1 d .
H12A H 0.8764 -0.1338 -0.1146 0.057 Uiso 1 1 calc R
C13 C 0.8467(2) -0.2699(4) -0.1566(3) 0.0428(15) Uani 1 1 d .
H13A H 0.8815 -0.2969 -0.1725 0.051 Uiso 1 1 calc R
C14 C 0.7711(2) -0.0656(4) -0.0712(2) 0.0370(14) Uani 1 1 d .
C15 C 0.6523(2) -1.3127(4) -0.5015(2) 0.0354(13) Uani 1 1 d .
C16 C 0.6194(2) -1.4001(3) -0.5243(2) 0.0340(13) Uani 1 1 d .
C17 C 0.6009(2) -1.4148(4) -0.5803(3) 0.0423(14) Uani 1 1 d .
H17A H 0.6086 -1.3669 -0.6108 0.051 Uiso 1 1 calc R
C18 C 0.5700(2) -1.5072(4) -0.5870(2) 0.0418(14) Uani 1 1 d .
H18A H 0.5548 -1.5297 -0.6229 0.050 Uiso 1 1 calc R
C19 C 0.5634(2) -1.5638(4) -0.5367(2) 0.0305(12) Uani 1 1 d .
C20 C 0.5315(2) -1.6622(3) -0.5259(2) 0.0314(12) Uani 1 1 d .
C21 C 0.4744(2) -1.8291(4) -0.5358(2) 0.0343(13) Uani 1 1 d .
C22 C 0.4871(2) -1.8031(4) -0.4798(3) 0.0375(14) Uani 1 1 d .
H22A H 0.4751 -1.8442 -0.4478 0.045 Uiso 1 1 calc R
C23 C 0.5200(2) -1.7084(4) -0.4742(3) 0.0395(14) Uani 1 1 d .
H23A H 0.5325 -1.6806 -0.4383 0.047 Uiso 1 1 calc R
C24 C 0.4435(2) -1.9198(4) -0.5580(2) 0.0354(13) Uani 1 1 d .
C25 C 0.4426(3) -1.9596(4) -0.6124(3) 0.0501(16) Uani 1 1 d .
H25A H 0.4627 -1.9283 -0.6436 0.060 Uiso 1 1 calc R
C26 C 0.4084(3) -2.0530(4) -0.6181(3) 0.0550(17) Uani 1 1 d .
H26A H 0.4032 -2.0903 -0.6532 0.066 Uiso 1 1 calc R
C27 C 0.3843(2) -2.0815(4) -0.5667(3) 0.0395(14) Uani 1 1 d .
C28 C 0.3492(2) -2.1742(4) -0.5538(3) 0.0432(15) Uani 1 1 d .
Sb1 Sb 0.462827(19) -0.36513(4) 0.280869(19) 0.06106(15) Uani 1 1 d .
F1 F 0.5291(2) -0.4483(4) 0.2673(2) 0.1243(18) Uani 1 1 d .
F2 F 0.4201(2) -0.4454(4) 0.2279(2) 0.1174(17) Uani 1 1 d .
F3 F 0.4404(2) -0.4568(4) 0.3401(2) 0.1228(18) Uani 1 1 d .
F4 F 0.4866(2) -0.2764(4) 0.2214(2) 0.1297(19) Uani 1 1 d .
F5 F 0.5051(2) -0.2858(4) 0.33373(19) 0.1131(17) Uani 1 1 d .
F6 F 0.3981(2) -0.2801(4) 0.2933(2) 0.1219(18) Uani 1 1 d .

loop_
_atom_site_aniso_label
_atom_site_aniso_U_11
_atom_site_aniso_U_22
_atom_site_aniso_U_33
_atom_site_aniso_U_23
_atom_site_aniso_U_13
_atom_site_aniso_U_12
Ag1 0.0608(3) 0.02362(16) 0.0586(3) -0.0011(2) -0.0172(3) -0.0004(2)
S1 0.0461(9) 0.0345(7) 0.0395(9) -0.0118(6) -0.0071(7) 0.0035(7)
S2 0.0398(9) 0.0370(7) 0.0473(10) -0.0161(7) 0.0004(8) 0.0002(6)
S3 0.0447(9) 0.0344(7) 0.0455(9) -0.0129(7) 0.0097(7) -0.0037(7)
S4 0.0428(9) 0.0355(7) 0.0419(9) 0.0027(7) -0.0050(7) -0.0110(6)
S5 0.0495(10) 0.0371(7) 0.0375(9) -0.0025(6) 0.0024(7) -0.0141(7)
S6 0.0449(9) 0.0338(7) 0.0539(10) -0.0059(7) 0.0092(8) -0.0108(6)
N1 0.066(4) 0.036(3) 0.045(3) -0.008(2) 0.003(3) 0.002(2)
N2 0.047(3) 0.040(3) 0.050(3) -0.009(2) 0.002(3) -0.004(2)
N3 0.046(3) 0.033(2) 0.051(3) 0.003(2) -0.006(2) -0.009(2)
N4 0.051(3) 0.038(3) 0.061(4) -0.003(2) 0.002(3) -0.014(2)
C1 0.045(4) 0.035(3) 0.034(3) -0.003(3) 0.009(3) 0.000(3)
C2 0.048(4) 0.030(3) 0.028(3) -0.003(2) 0.004(3) 0.000(2)
C3 0.049(4) 0.027(3) 0.025(3) -0.003(2) 0.002(3) -0.004(2)
C4 0.035(3) 0.045(3) 0.055(4) -0.020(3) 0.003(3) -0.001(3)
C5 0.041(4) 0.045(3) 0.055(4) -0.008(3) 0.004(3) 0.003(3)
C6 0.037(3) 0.028(3) 0.027(3) -0.003(2) 0.000(3) 0.000(2)
C7 0.041(4) 0.034(3) 0.041(4) 0.000(3) -0.002(3) -0.009(3)
C8 0.041(4) 0.036(3) 0.039(4) -0.007(3) 0.004(3) 0.009(3)
C9 0.041(4) 0.028(2) 0.024(3) -0.002(2) 0.006(3) 0.000(2)
C10 0.044(4) 0.027(3) 0.030(3) -0.004(2) 0.007(3) 0.004(2)
C11 0.048(4) 0.026(3) 0.029(3) -0.003(2) -0.004(3) -0.006(2)
C12 0.048(4) 0.041(3) 0.054(4) -0.011(3) -0.001(3) -0.007(3)
C13 0.038(4) 0.035(3) 0.056(4) -0.013(3) 0.003(3) 0.008(3)
C14 0.040(4) 0.035(3) 0.035(4) -0.006(3) -0.001(3) -0.006(2)
C15 0.035(3) 0.031(3) 0.040(4) 0.002(3) 0.004(3) 0.001(2)
C16 0.029(3) 0.028(3) 0.044(4) 0.000(2) 0.001(3) -0.006(2)
C17 0.043(4) 0.038(3) 0.046(4) 0.003(3) 0.002(3) -0.008(3)
C18 0.050(4) 0.040(3) 0.035(4) 0.000(3) 0.001(3) -0.009(3)
C19 0.027(3) 0.027(3) 0.037(3) -0.003(2) 0.002(3) -0.003(2)
C20 0.031(3) 0.027(2) 0.037(3) -0.003(2) 0.003(3) 0.000(2)
C21 0.031(3) 0.030(3) 0.042(4) 0.001(2) 0.001(3) -0.002(2)
C22 0.037(3) 0.031(3) 0.044(4) 0.006(3) 0.001(3) -0.005(2)
C23 0.041(4) 0.037(3) 0.040(4) -0.001(3) -0.002(3) -0.005(2)
C24 0.038(3) 0.026(2) 0.043(4) 0.002(3) 0.004(3) 0.000(2)
C25 0.060(4) 0.042(3) 0.049(4) 0.005(3) 0.008(3) -0.019(3)
C26 0.070(5) 0.048(4) 0.047(4) -0.002(3) -0.011(4) -0.020(3)
C27 0.034(3) 0.030(3) 0.054(4) -0.003(3) -0.003(3) -0.007(2)
C28 0.037(4) 0.037(3) 0.055(4) -0.003(3) -0.006(3) -0.001(3)
Sb1 0.0441(3) 0.0988(3) 0.0403(3) 0.0026(3) -0.0022(2) 0.0002(3)
F1 0.070(3) 0.179(5) 0.124(4) 0.005(4) -0.001(3) 0.053(3)
F2 0.096(4) 0.150(4) 0.106(4) -0.056(3) -0.039(3) 0.013(3)
F3 0.133(4) 0.142(4) 0.094(4) 0.036(3) 0.014(3) -0.053(3)
F4 0.139(4) 0.175(5) 0.075(3) 0.059(3) 0.000(3) -0.013(4)
F5 0.139(4) 0.128(4) 0.073(3) 0.010(3) -0.042(3) -0.052(3)
F6 0.088(3) 0.148(4) 0.130(4) -0.048(3) 0.000(3) 0.042(3)

loop_
_atom_type_symbol
_atom_type_description
_atom_type_scat_dispersion_real
_atom_type_scat_dispersion_imag
_atom_type_scat_source
C C 0.0033 0.0016 'International Tables Vol C Tables 4.2.6.8 and 6.1.1.4'
H H 0.0000 0.0000 'International Tables Vol C Tables 4.2.6.8 and 6.1.1.4'
N N 0.0061 0.0033 'International Tables Vol C Tables 4.2.6.8 and 6.1.1.4'
F F 0.0171 0.0103 'International Tables Vol C Tables 4.2.6.8 and 6.1.1.4'
S S 0.1246 0.1234 'International Tables Vol C Tables 4.2.6.8 and 6.1.1.4'
Ag Ag -0.8971 1.1015 'International Tables Vol C Tables 4.2.6.8 and 6.1.1.4'
Sb Sb -0.5866 1.5461 'International Tables Vol C Tables 4.2.6.8 and 6.1.1.4'

loop_
_geom_angle_atom_site_label_1
_geom_angle_atom_site_label_2
_geom_angle_atom_site_label_3
_geom_angle
_geom_angle_site_symmetry_1
_geom_angle_site_symmetry_3
N4 Ag1 N1 108.39(17) 4_514 .
N4 Ag1 N3 94.18(16) 4_514 .
N1 Ag1 N3 132.38(17) . .
N4 Ag1 N2 128.51(18) 4_514 2_644
N1 Ag1 N2 94.50(17) . 2_644
N3 Ag1 N2 103.42(16) . 2_644
C3 S1 C2 90.7(3) . .
C9 S2 C6 91.9(3) . .
C11 S3 C10 91.3(3) . .
C16 S4 C19 90.7(3) . .
C20 S5 C21 91.6(3) . .
C27 S6 C24 91.4(3) . .
C1 N1 Ag1 166.5(5) . .
C14 N2 Ag1 162.3(5) . 2_645
C15 N3 Ag1 160.8(5) . .
C28 N4 Ag1 168.1(5) . 4_414
N1 C1 C2 177.5(6) . .
C5 C2 C1 128.2(5) . .
C5 C2 S1 112.2(4) . .
C1 C2 S1 119.6(4) . .
C4 C3 C6 130.0(5) . .
C4 C3 S1 111.5(4) . .
C6 C3 S1 118.5(4) . .
C3 C4 C5 112.6(5) . .
C3 C4 H4A 123.7 . .
C5 C4 H4A 123.7 . .
C2 C5 C4 113.1(5) . .
C2 C5 H5A 123.5 . .
C4 C5 H5A 123.5 . .
C7 C6 C3 129.1(5) . .
C7 C6 S2 110.6(4) . .
C3 C6 S2 120.3(4) . .
C6 C7 C8 113.9(5) . .
C6 C7 H7A 123.1 . .
C8 C7 H7A 123.1 . .
C9 C8 C7 113.3(5) . .
C9 C8 H8A 123.4 . .
C7 C8 H8A 123.4 . .
C8 C9 C10 128.8(5) . .
C8 C9 S2 110.3(4) . .
C10 C9 S2 120.8(4) . .
C13 C10 C9 128.9(5) . .
C13 C10 S3 110.8(4) . .
C9 C10 S3 120.3(4) . .
C12 C11 C14 127.4(5) . .
C12 C11 S3 112.3(4) . .
C14 C11 S3 120.3(4) . .
C11 C12 C13 113.2(5) . .
C11 C12 H12A 123.4 . .
C13 C12 H12A 123.4 . .
C10 C13 C12 112.5(5) . .
C10 C13 H13A 123.8 . .
C12 C13 H13A 123.8 . .
N2 C14 C11 179.0(6) . .
N3 C15 C16 179.8(7) . .
C17 C16 C15 127.6(5) . .
C17 C16 S4 112.3(4) . .
C15 C16 S4 120.1(4) . .
C16 C17 C18 112.2(5) . .
C16 C17 H17A 123.9 . .
C18 C17 H17A 123.9 . .
C19 C18 C17 114.0(5) . .
C19 C18 H18A 123.0 . .
C17 C18 H18A 123.0 . .
C18 C19 C20 130.1(5) . .
C18 C19 S4 110.7(4) . .
C20 C19 S4 119.2(4) . .
C23 C20 C19 128.0(5) . .
C23 C20 S5 111.7(4) . .
C19 C20 S5 120.4(4) . .
C22 C21 C24 129.3(5) . .
C22 C21 S5 110.3(4) . .
C24 C21 S5 120.5(4) . .
C21 C22 C23 113.6(5) . .
C21 C22 H22A 123.2 . .
C23 C22 H22A 123.2 . .
C20 C23 C22 112.8(5) . .
C20 C23 H23A 123.6 . .
C22 C23 H23A 123.6 . .
C25 C24 C21 129.4(5) . .
C25 C24 S6 111.1(4) . .
C21 C24 S6 119.5(4) . .
C24 C25 C26 113.9(5) . .
C24 C25 H25A 123.1 . .
C26 C25 H25A 123.1 . .
C27 C26 C25 111.3(6) . .
C27 C26 H26A 124.4 . .
C25 C26 H26A 124.4 . .
C26 C27 C28 128.2(5) . .
C26 C27 S6 112.3(4) . .
C28 C27 S6 119.4(5) . .
N4 C28 C27 178.0(7) . .
F5 Sb1 F6 90.2(2) . .
F5 Sb1 F4 90.3(2) . .
F6 Sb1 F4 89.9(3) . .
F5 Sb1 F3 89.9(2) . .
F6 Sb1 F3 91.5(2) . .
F4 Sb1 F3 178.5(3) . .
F5 Sb1 F2 179.7(2) . .
F6 Sb1 F2 89.8(2) . .
F4 Sb1 F2 90.0(3) . .
F3 Sb1 F2 89.8(2) . .
F5 Sb1 F1 89.4(2) . .
F6 Sb1 F1 178.5(2) . .
F4 Sb1 F1 88.7(2) . .
F3 Sb1 F1 89.9(2) . .
F2 Sb1 F1 90.6(2) . .

loop_
_geom_bond_atom_site_label_1
_geom_bond_atom_site_label_2
_geom_bond_distance
_geom_bond_site_symmetry_2
Ag1 N4 2.268(5) 4_514
Ag1 N1 2.275(5) .
Ag1 N3 2.285(4) .
Ag1 N2 2.307(5) 2_644
S1 C3 1.717(5) .
S1 C2 1.719(5) .
S2 C9 1.728(5) .
S2 C6 1.732(5) .
S3 C11 1.722(5) .
S3 C10 1.731(5) .
S4 C16 1.706(5) .
S4 C19 1.724(5) .
S5 C20 1.724(5) .
S5 C21 1.739(5) .
S6 C27 1.712(6) .
S6 C24 1.713(5) .
N1 C1 1.124(6) .
N2 C14 1.139(6) .
N2 Ag1 2.306(5) 2_645
N3 C15 1.138(6) .
N4 C28 1.125(6) .
N4 Ag1 2.268(5) 4_414
C1 C2 1.421(7) .
C2 C5 1.344(7) .
C3 C4 1.368(7) .
C3 C6 1.457(7) .
C4 C5 1.390(7) .
C4 H4A 0.9400 .
C5 H5A 0.9400 .
C6 C7 1.356(7) .
C7 C8 1.397(7) .
C7 H7A 0.9400 .
C8 C9 1.372(7) .
C8 H8A 0.9400 .
C9 C10 1.427(6) .
C10 C13 1.384(7) .
C11 C12 1.346(7) .
C11 C14 1.410(7) .
C12 C13 1.409(7) .
C12 H12A 0.9400 .
C13 H13A 0.9400 .
C15 C16 1.433(7) .
C16 C17 1.366(7) .
C17 C18 1.369(7) .
C17 H17A 0.9400 .
C18 C19 1.365(7) .
C18 H18A 0.9400 .
C19 C20 1.457(6) .
C20 C23 1.346(7) .
C21 C22 1.358(7) .
C21 C24 1.436(7) .
C22 C23 1.415(7) .
C22 H22A 0.9400 .
C23 H23A 0.9400 .
C24 C25 1.345(8) .
C25 C26 1.417(7) .
C25 H25A 0.9400 .
C26 C27 1.352(8) .
C26 H26A 0.9400 .
C27 C28 1.446(7) .
Sb1 F5 1.844(4) .
Sb1 F6 1.846(4) .
Sb1 F4 1.846(4) .
Sb1 F3 1.856(4) .
Sb1 F2 1.857(4) .
Sb1 F1 1.867(4) .
